data_4086482
loop_
_publ_author_name
'Cook, Timothy D.'
'Natoli, Sean N.'
'Fanwick, Phillip E.'
'Ren, Tong'

_publ_section_title
;
 CoIII(cyclam) Oligoynyls: Monomeric Oligoynyl Complexes and Dimeric
 Complexes with an Oligoyn-diyl Bridge
;
_journal_name_full Organometallics
_journal_paper_doi 10.1021/acs.organomet.6b00219
_journal_year 2016
_chemical_formula_moiety 'C21 H45 Cl Co N4 Si, 2(C H4 O), Cl'
_chemical_formula_sum 'C23 H53 Cl2 Co N4 O2 Si'
_chemical_formula_weight 575.61
_space_group_crystal_system monoclinic
_space_group_IT_number 15
_space_group_name_Hall '-C 2yc'
_space_group_name_H-M_alt 'C 1 2/c 1'
_symmetry_space_group_name_Hall '-C 2yc'
_symmetry_space_group_name_H-M 'C 1 2/c 1'
_atom_sites_solution_hydrogens geom
_atom_sites_solution_primary direct
_atom_sites_solution_secondary difmap
_audit_creation_method SHELXL-2014/7
_cell_angle_alpha 90
_cell_angle_beta 90.868(2)
_cell_angle_gamma 90
_cell_formula_units_Z 8
_cell_length_a 38.7351(11)
_cell_length_b 8.6777(2)
_cell_length_c 18.4517(5)
_cell_measurement_reflns_used 20713
_cell_measurement_temperature 150(2)
_cell_measurement_theta_max 28.312
_cell_measurement_theta_min 2.103
_cell_volume 6201.5(3)
_computing_cell_refinement 'HKL3000 (Otwinowski & Minor, 1997)'
_computing_data_collection 'Nonius Collect (Nonius, 1998)'
_computing_data_reduction 'HKL3000 (Otwinowski & Minor, 1997)'
_computing_structure_refinement
;  
SHELXL-2014/7 (Sheldrick, 2014), 
SHELXLE Rev714 (H\"ubschle et al., 2011)
;
_computing_structure_solution 'SHELXS-97 (Sheldrick, 2008)'
_diffrn_ambient_temperature 150(2)
_diffrn_measured_fraction_theta_full 0.992
_diffrn_measured_fraction_theta_max 0.959
_diffrn_measurement_device_type 'Nonius Kappa CCD diffractometer'
_diffrn_measurement_method '\w and \f scans'
_diffrn_radiation_monochromator graphite
_diffrn_radiation_type MoK\a
_diffrn_radiation_wavelength 0.71073
_diffrn_reflns_av_R_equivalents 0.029
_diffrn_reflns_av_unetI/netI 0.0495
_diffrn_reflns_Laue_measured_fraction_full 0.992
_diffrn_reflns_Laue_measured_fraction_max 0.959
_diffrn_reflns_limit_h_max 51
_diffrn_reflns_limit_h_min 0
_diffrn_reflns_limit_k_max 11
_diffrn_reflns_limit_k_min 0
_diffrn_reflns_limit_l_max 24
_diffrn_reflns_limit_l_min -24
_diffrn_reflns_number 7417
_diffrn_reflns_point_group_measured_fraction_full 0.992
_diffrn_reflns_point_group_measured_fraction_max 0.959
_diffrn_reflns_theta_full 25.242
_diffrn_reflns_theta_max 28.312
_diffrn_reflns_theta_min 2.103
_diffrn_source 'fine focus X-ray tube'
_exptl_absorpt_coefficient_mu 0.789
_exptl_absorpt_correction_T_max 0.855
_exptl_absorpt_correction_T_min 0.549
_exptl_absorpt_correction_type multi-scan
_exptl_absorpt_process_details 'SCALEPACK (Otwinowski & Minor, 1997)'
_exptl_crystal_colour orange
_exptl_crystal_density_diffrn 1.233
_exptl_crystal_description plate
_exptl_crystal_F_000 2480
_exptl_crystal_size_max 0.500
_exptl_crystal_size_mid 0.350
_exptl_crystal_size_min 0.200
_refine_diff_density_max 0.368
_refine_diff_density_min -0.621
_refine_diff_density_rms 0.072
_refine_ls_extinction_method none
_refine_ls_goodness_of_fit_ref 1.057
_refine_ls_hydrogen_treatment constr
_refine_ls_matrix_type full
_refine_ls_number_parameters 329
_refine_ls_number_reflns 7417
_refine_ls_number_restraints 36
_refine_ls_restrained_S_all 1.056
_refine_ls_R_factor_all 0.0658
_refine_ls_R_factor_gt 0.0411
_refine_ls_shift/su_max 0.001
_refine_ls_shift/su_mean 0.000
_refine_ls_structure_factor_coef Fsqd
_refine_ls_weighting_details 'w=1/[\s^2^(Fo^2^)+(0.0472P)^2^+6.2255P] where P=(Fo^2^+2Fc^2^)/3'
_refine_ls_weighting_scheme calc
_refine_ls_wR_factor_gt 0.0977
_refine_ls_wR_factor_ref 0.1068
_reflns_Friedel_coverage 0.000
_reflns_number_gt 5498
_reflns_number_total 7417
_reflns_threshold_expression 'I > 2\s(I)'
_cod_data_source_file om6b00219_si_003.cif
_cod_data_source_block sn241
_cod_database_code 4086482
_shelx_shelxl_version_number 2014/7
_shelx_space_group_comment
;
The symmetry employed for this shelxl refinement is uniquely defined
by the following loop, which should always be used as a source of
symmetry information in preference to the above space-group names.
They are only intended as comments.
;
_shelx_estimated_absorpt_t_min 0.694
_shelx_estimated_absorpt_t_max 0.858

loop_
_space_group_symop_operation_xyz
'x, y, z'
'-x, y, -z+1/2'
'x+1/2, y+1/2, z'
'-x+1/2, y+1/2, -z+1/2'
'-x, -y, -z'
'x, -y, z-1/2'
'-x+1/2, -y+1/2, -z'
'x+1/2, -y+1/2, z-1/2'

loop_
_atom_site_label
_atom_site_type_symbol
_atom_site_fract_x
_atom_site_fract_y
_atom_site_fract_z
_atom_site_U_iso_or_equiv
_atom_site_adp_type
_atom_site_occupancy
_atom_site_site_symmetry_order
_atom_site_calc_flag
_atom_site_refinement_flags_posn
_atom_site_refinement_flags_adp
_atom_site_refinement_flags_occupancy
_atom_site_disorder_assembly
_atom_site_disorder_group
Co1 Co 0.42688(2) 0.90281(3) 0.57022(2) 0.01878(9) Uani 1 1 d . . . . .
Cl1 Cl 0.48376(2) 0.82249(6) 0.55114(3) 0.02832(14) Uani 1 1 d . . . . .
Cl2 Cl 0.40455(2) 0.68602(7) 0.24664(3) 0.03257(14) Uani 1 1 d . . . . .
Si1 Si 0.30886(2) 1.08298(7) 0.61358(3) 0.02478(15) Uani 1 1 d . . . . .
O91 O 0.36296(7) 0.3838(3) 0.22549(18) 0.0927(11) Uani 1 1 d . . . . .
H91 H 0.3721 0.4701 0.2332 0.139 Uiso 1 1 calc R U . . .
C92 C 0.33905(12) 0.3553(5) 0.2772(3) 0.0931(15) Uani 1 1 d . . . . .
H92A H 0.3196 0.4266 0.2710 0.140 Uiso 1 1 calc R U . . .
H92B H 0.3496 0.3697 0.3253 0.140 Uiso 1 1 calc R U . . .
H92C H 0.3308 0.2491 0.2724 0.140 Uiso 1 1 calc R U . . .
O93 O 0.45614(10) 0.6604(5) 0.37396(19) 0.0472(13) Uani 0.583(6) 1 d . U P A 1
H93 H 0.4444 0.6622 0.3354 0.071 Uiso 0.583(6) 1 calc R U P A 1
C95 C 0.4736(5) 0.524(2) 0.3788(9) 0.044(3) Uani 0.583(6) 1 d . U P A 1
H95A H 0.4884 0.5120 0.3365 0.066 Uiso 0.583(6) 1 calc R U P A 1
H95B H 0.4570 0.4385 0.3802 0.066 Uiso 0.583(6) 1 calc R U P A 1
H95C H 0.4879 0.5230 0.4230 0.066 Uiso 0.583(6) 1 calc R U P A 1
O94 O 0.43820(14) 0.5388(9) 0.3841(3) 0.060(2) Uani 0.417(6) 1 d . U P A 2
H94 H 0.4279 0.5985 0.3551 0.090 Uiso 0.417(6) 1 calc R U P A 2
C96 C 0.4738(7) 0.523(3) 0.3629(12) 0.043(4) Uani 0.417(6) 1 d . U P A 2
H96A H 0.4771 0.5727 0.3160 0.064 Uiso 0.417(6) 1 calc R U P A 2
H96B H 0.4796 0.4130 0.3591 0.064 Uiso 0.417(6) 1 calc R U P A 2
H96C H 0.4889 0.5712 0.3995 0.064 Uiso 0.417(6) 1 calc R U P A 2
N1 N 0.44122(5) 1.0468(2) 0.64784(10) 0.0228(4) Uani 1 1 d . . . B 2
H1 H 0.4195 1.0901 0.6682 0.027 Uiso 1 1 calc R U . B 2
N2 N 0.43502(5) 1.0757(2) 0.50245(10) 0.0220(4) Uani 1 1 d . . . B 2
H2 H 0.4579 1.0554 0.4799 0.026 Uiso 1 1 calc R U . B 2
N3 N 0.41142(5) 0.7633(2) 0.49188(10) 0.0240(4) Uani 1 1 d . . . B 2
H3 H 0.4328 0.7268 0.4676 0.029 Uiso 1 1 calc R U . B 2
N4 N 0.41922(5) 0.7285(2) 0.63668(10) 0.0226(4) Uani 1 1 d . . . B 2
H4 H 0.3958 0.7437 0.6574 0.027 Uiso 1 1 calc R U . B 2
C1 C 0.38148(5) 0.9667(2) 0.58612(11) 0.0205(4) Uani 1 1 d . . . C 2
C2 C 0.35274(6) 1.0088(3) 0.60101(12) 0.0244(5) Uani 1 1 d . . . C 2
C11 C 0.45950(6) 1.1782(3) 0.61296(13) 0.0282(5) Uani 1 1 d . . . B 2
H11A H 0.4833 1.1481 0.6006 0.034 Uiso 1 1 calc R U . B 2
H11B H 0.4606 1.2677 0.6462 0.034 Uiso 1 1 calc R U . B 2
C12 C 0.43929(6) 1.2181(3) 0.54579(13) 0.0267(5) Uani 1 1 d . . . B 2
H12A H 0.4164 1.2600 0.5587 0.032 Uiso 1 1 calc R U . B 2
H12B H 0.4517 1.2970 0.5175 0.032 Uiso 1 1 calc R U . B 2
C13 C 0.41020(6) 1.1014(3) 0.44156(12) 0.0275(5) Uani 1 1 d . . . B 2
H13A H 0.4186 1.1869 0.4110 0.033 Uiso 1 1 calc R U . B 2
H13B H 0.3876 1.1324 0.4613 0.033 Uiso 1 1 calc R U . B 2
C14 C 0.40536(6) 0.9588(3) 0.39499(12) 0.0308(5) Uani 1 1 d . . . B 2
H14A H 0.3910 0.9862 0.3520 0.037 Uiso 1 1 calc R U . B 2
H14B H 0.4282 0.9253 0.3775 0.037 Uiso 1 1 calc R U . B 2
C15 C 0.38859(6) 0.8251(3) 0.43350(12) 0.0279(5) Uani 1 1 d . . . B 2
H15A H 0.3666 0.8597 0.4546 0.034 Uiso 1 1 calc R U . B 2
H15B H 0.3833 0.7424 0.3981 0.034 Uiso 1 1 calc R U . B 2
C16 C 0.39573(7) 0.6246(3) 0.52569(13) 0.0300(5) Uani 1 1 d . . . B 2
H16A H 0.3958 0.5371 0.4913 0.036 Uiso 1 1 calc R U . B 2
H16B H 0.3716 0.6462 0.5393 0.036 Uiso 1 1 calc R U . B 2
C17 C 0.41728(6) 0.5865(2) 0.59230(13) 0.0276(5) Uani 1 1 d . . . B 2
H17A H 0.4064 0.5022 0.6200 0.033 Uiso 1 1 calc R U . B 2
H17B H 0.4407 0.5534 0.5783 0.033 Uiso 1 1 calc R U . B 2
C18 C 0.44339(6) 0.7086(3) 0.69952(12) 0.0282(5) Uani 1 1 d . . . B 2
H18A H 0.4669 0.6873 0.6817 0.034 Uiso 1 1 calc R U . B 2
H18B H 0.4360 0.6193 0.7289 0.034 Uiso 1 1 calc R U . B 2
C19 C 0.44408(7) 0.8509(3) 0.74588(13) 0.0313(5) Uani 1 1 d . . . B 2
H19A H 0.4563 0.8272 0.7921 0.038 Uiso 1 1 calc R U . B 2
H19B H 0.4201 0.8800 0.7575 0.038 Uiso 1 1 calc R U . B 2
C110 C 0.46166(6) 0.9869(3) 0.71023(13) 0.0291(5) Uani 1 1 d . . . B 2
H11C H 0.4650 1.0702 0.7464 0.035 Uiso 1 1 calc R U . B 2
H11D H 0.4847 0.9549 0.6934 0.035 Uiso 1 1 calc R U . B 2
C111 C 0.30084(7) 1.1222(3) 0.46048(14) 0.0402(6) Uani 1 1 d . . . D 2
H11E H 0.3239 1.0774 0.4550 0.060 Uiso 1 1 calc R U . D 2
H11F H 0.2961 1.1934 0.4203 0.060 Uiso 1 1 calc R U . D 2
H11G H 0.2835 1.0398 0.4601 0.060 Uiso 1 1 calc R U . D 2
C112 C 0.29931(6) 1.2097(3) 0.53246(14) 0.0315(5) Uani 1 1 d . . . D 2
H112 H 0.2754 1.2509 0.5375 0.038 Uiso 1 1 calc R U . D 2
C113 C 0.32423(7) 1.3481(3) 0.53120(16) 0.0411(6) Uani 1 1 d . . . D 2
H11H H 0.3200 1.4088 0.4872 0.062 Uiso 1 1 calc R U . D 2
H11I H 0.3481 1.3107 0.5317 0.062 Uiso 1 1 calc R U . D 2
H11J H 0.3205 1.4127 0.5739 0.062 Uiso 1 1 calc R U . D 2
C114 C 0.24094(6) 0.9578(3) 0.59662(15) 0.0409(6) Uani 1 1 d . . . E 2
H11K H 0.2255 0.8707 0.6056 0.061 Uiso 1 1 calc R U . E 2
H11L H 0.2406 0.9823 0.5448 0.061 Uiso 1 1 calc R U . E 2
H11M H 0.2332 1.0476 0.6241 0.061 Uiso 1 1 calc R U . E 2
C115 C 0.27775(6) 0.9150(3) 0.62071(14) 0.0327(5) Uani 1 1 d . . . E 2
H115 H 0.2765 0.8892 0.6734 0.039 Uiso 1 1 calc R U . E 2
C116 C 0.28940(8) 0.7684(3) 0.58279(18) 0.0491(7) Uani 1 1 d . . . E 2
H11N H 0.2905 0.7869 0.5305 0.074 Uiso 1 1 calc R U . E 2
H11O H 0.2729 0.6854 0.5922 0.074 Uiso 1 1 calc R U . E 2
H11P H 0.3123 0.7387 0.6013 0.074 Uiso 1 1 calc R U . E 2
C117 C 0.27440(8) 1.2920(4) 0.70781(18) 0.0589(9) Uani 1 1 d . . . F 2
H11Q H 0.2769 1.3653 0.7480 0.088 Uiso 1 1 calc R U . F 2
H11R H 0.2558 1.2192 0.7184 0.088 Uiso 1 1 calc R U . F 2
H11S H 0.2688 1.3481 0.6631 0.088 Uiso 1 1 calc R U . F 2
C118 C 0.30849(7) 1.2032(3) 0.69845(14) 0.0365(6) Uani 1 1 d . . . F 2
H118 H 0.3270 1.2825 0.6931 0.044 Uiso 1 1 calc R U . F 2
C119 C 0.31765(8) 1.1107(4) 0.76634(15) 0.0533(8) Uani 1 1 d . . . F 2
H11T H 0.2990 1.0376 0.7764 0.080 Uiso 1 1 calc R U . F 2
H11U H 0.3206 1.1809 0.8076 0.080 Uiso 1 1 calc R U . F 2
H11V H 0.3392 1.0542 0.7587 0.080 Uiso 1 1 calc R U . F 2

loop_
_atom_site_aniso_label
_atom_site_aniso_U_11
_atom_site_aniso_U_22
_atom_site_aniso_U_33
_atom_site_aniso_U_23
_atom_site_aniso_U_13
_atom_site_aniso_U_12
Co1 0.01509(15) 0.01969(15) 0.02166(16) 0.00005(12) 0.00348(10) 0.00140(11)
Cl1 0.0191(3) 0.0287(3) 0.0374(3) 0.0044(2) 0.0091(2) 0.0053(2)
Cl2 0.0363(3) 0.0307(3) 0.0307(3) -0.0027(3) 0.0034(2) -0.0010(2)
Si1 0.0143(3) 0.0308(3) 0.0294(3) -0.0019(3) 0.0019(2) 0.0029(2)
O91 0.0677(17) 0.0652(16) 0.147(3) -0.0545(17) 0.0687(18) -0.0307(13)
C92 0.086(3) 0.072(3) 0.123(4) -0.003(3) 0.062(3) -0.014(2)
O93 0.046(2) 0.057(3) 0.0386(19) -0.0149(18) -0.0056(15) 0.0234(19)
C95 0.046(5) 0.041(4) 0.045(7) -0.012(5) 0.006(4) 0.000(3)
O94 0.042(3) 0.097(5) 0.042(3) 0.005(3) 0.008(2) 0.032(3)
C96 0.036(6) 0.052(6) 0.039(8) -0.005(5) -0.011(6) 0.012(5)
N1 0.0174(9) 0.0257(9) 0.0252(10) -0.0020(8) -0.0003(7) 0.0001(7)
N2 0.0192(9) 0.0220(9) 0.0248(9) 0.0019(8) 0.0056(7) 0.0014(7)
N3 0.0235(10) 0.0248(9) 0.0237(9) -0.0017(8) 0.0033(7) 0.0000(8)
N4 0.0206(9) 0.0224(9) 0.0250(9) 0.0009(8) 0.0042(7) 0.0017(7)
C1 0.0196(11) 0.0197(10) 0.0223(11) 0.0003(9) 0.0001(8) -0.0007(8)
C2 0.0203(11) 0.0271(11) 0.0258(11) -0.0006(10) 0.0012(9) 0.0015(9)
C11 0.0208(11) 0.0255(11) 0.0385(13) -0.0036(11) 0.0046(9) -0.0042(9)
C12 0.0244(12) 0.0212(11) 0.0347(12) 0.0014(10) 0.0081(9) 0.0002(9)
C13 0.0273(12) 0.0286(12) 0.0267(12) 0.0073(10) 0.0022(9) 0.0029(10)
C14 0.0327(13) 0.0364(13) 0.0234(12) 0.0026(11) 0.0002(9) 0.0039(11)
C15 0.0278(12) 0.0314(12) 0.0246(11) -0.0017(10) -0.0009(9) 0.0005(10)
C16 0.0365(14) 0.0220(11) 0.0314(13) -0.0029(10) 0.0025(10) -0.0054(10)
C17 0.0331(13) 0.0191(10) 0.0308(12) 0.0005(10) 0.0073(10) 0.0019(9)
C18 0.0266(12) 0.0286(12) 0.0293(12) 0.0063(10) 0.0012(9) 0.0032(9)
C19 0.0326(13) 0.0380(13) 0.0231(12) 0.0020(11) -0.0027(9) 0.0020(11)
C110 0.0249(12) 0.0326(12) 0.0295(12) -0.0026(11) -0.0049(9) 0.0015(10)
C111 0.0326(14) 0.0526(17) 0.0353(14) 0.0069(13) -0.0007(11) 0.0056(12)
C112 0.0209(12) 0.0331(12) 0.0403(14) 0.0038(11) -0.0006(10) 0.0036(10)
C113 0.0305(14) 0.0373(14) 0.0556(17) 0.0121(13) 0.0009(12) 0.0018(11)
C114 0.0218(13) 0.0513(16) 0.0497(16) 0.0055(14) -0.0009(11) -0.0052(11)
C115 0.0193(11) 0.0390(14) 0.0397(14) 0.0021(12) 0.0015(10) -0.0015(10)
C116 0.0334(16) 0.0371(15) 0.077(2) -0.0079(15) 0.0026(14) -0.0056(12)
C117 0.0409(17) 0.078(2) 0.0575(19) -0.0306(18) 0.0044(14) 0.0213(16)
C118 0.0248(13) 0.0472(15) 0.0377(14) -0.0103(13) 0.0037(10) 0.0024(11)
C119 0.0481(18) 0.077(2) 0.0351(15) -0.0094(15) -0.0015(13) 0.0026(16)

loop_
_atom_type_symbol
_atom_type_description
_atom_type_scat_dispersion_real
_atom_type_scat_dispersion_imag
_atom_type_scat_source
C C 0.0033 0.0016 'International Tables Vol C Tables 4.2.6.8 and 6.1.1.4'
H H 0.0000 0.0000 'International Tables Vol C Tables 4.2.6.8 and 6.1.1.4'
Cl Cl 0.1484 0.1585 'International Tables Vol C Tables 4.2.6.8 and 6.1.1.4'
Co Co 0.3494 0.9721 'International Tables Vol C Tables 4.2.6.8 and 6.1.1.4'
N N 0.0061 0.0033 'International Tables Vol C Tables 4.2.6.8 and 6.1.1.4'
O O 0.0106 0.0060 'International Tables Vol C Tables 4.2.6.8 and 6.1.1.4'
Si Si 0.0817 0.0704 'International Tables Vol C Tables 4.2.6.8 and 6.1.1.4'

loop_
_geom_angle_atom_site_label_1
_geom_angle_atom_site_label_2
_geom_angle_atom_site_label_3
_geom_angle
C1 Co1 N3 91.20(9)
C1 Co1 N4 88.80(8)
N3 Co1 N4 86.45(7)
C1 Co1 N1 87.34(8)
N3 Co1 N1 178.26(8)
N4 Co1 N1 94.46(7)
C1 Co1 N2 91.92(8)
N3 Co1 N2 92.96(8)
N4 Co1 N2 179.08(8)
N1 Co1 N2 86.15(8)
C1 Co1 Cl1 179.63(7)
N3 Co1 Cl1 89.04(6)
N4 Co1 Cl1 90.92(6)
N1 Co1 Cl1 92.43(5)
N2 Co1 Cl1 88.36(5)
C2 Si1 C118 108.57(11)
C2 Si1 C112 105.95(10)
C118 Si1 C112 109.42(12)
C2 Si1 C115 109.24(11)
C118 Si1 C115 110.81(12)
C112 Si1 C115 112.66(11)
C92 O91 H91 109.5
O91 C92 H92A 109.5
O91 C92 H92B 109.5
H92A C92 H92B 109.5
O91 C92 H92C 109.5
H92A C92 H92C 109.5
H92B C92 H92C 109.5
C95 O93 H93 109.5
O93 C95 H95A 109.5
O93 C95 H95B 109.5
H95A C95 H95B 109.5
O93 C95 H95C 109.5
H95A C95 H95C 109.5
H95B C95 H95C 109.5
C96 O94 H94 109.5
O94 C96 H96A 109.5
O94 C96 H96B 109.5
H96A C96 H96B 109.5
O94 C96 H96C 109.5
H96A C96 H96C 109.5
H96B C96 H96C 109.5
C110 N1 C11 110.59(17)
C110 N1 Co1 118.88(14)
C11 N1 Co1 107.49(13)
C110 N1 H1 106.4
C11 N1 H1 106.4
Co1 N1 H1 106.4
C12 N2 C13 110.45(17)
C12 N2 Co1 107.98(13)
C13 N2 Co1 118.95(14)
C12 N2 H2 106.2
C13 N2 H2 106.2
Co1 N2 H2 106.2
C15 N3 C16 110.72(18)
C15 N3 Co1 118.79(14)
C16 N3 Co1 108.08(13)
C15 N3 H3 106.2
C16 N3 H3 106.2
Co1 N3 H3 106.2
C17 N4 C18 111.11(17)
C17 N4 Co1 107.52(13)
C18 N4 Co1 118.30(14)
C17 N4 H4 106.4
C18 N4 H4 106.4
Co1 N4 H4 106.4
C2 C1 Co1 175.81(19)
C1 C2 Si1 173.6(2)
N1 C11 C12 106.76(18)
N1 C11 H11A 110.4
C12 C11 H11A 110.4
N1 C11 H11B 110.4
C12 C11 H11B 110.4
H11A C11 H11B 108.6
N2 C12 C11 107.90(18)
N2 C12 H12A 110.1
C11 C12 H12A 110.1
N2 C12 H12B 110.1
C11 C12 H12B 110.1
H12A C12 H12B 108.4
N2 C13 C14 112.29(18)
N2 C13 H13A 109.1
C14 C13 H13A 109.1
N2 C13 H13B 109.1
C14 C13 H13B 109.1
H13A C13 H13B 107.9
C15 C14 C13 114.20(19)
C15 C14 H14A 108.7
C13 C14 H14A 108.7
C15 C14 H14B 108.7
C13 C14 H14B 108.7
H14A C14 H14B 107.6
N3 C15 C14 111.29(19)
N3 C15 H15A 109.4
C14 C15 H15A 109.4
N3 C15 H15B 109.4
C14 C15 H15B 109.4
H15A C15 H15B 108.0
N3 C16 C17 107.06(19)
N3 C16 H16A 110.3
C17 C16 H16A 110.3
N3 C16 H16B 110.3
C17 C16 H16B 110.3
H16A C16 H16B 108.6
N4 C17 C16 106.88(18)
N4 C17 H17A 110.3
C16 C17 H17A 110.3
N4 C17 H17B 110.3
C16 C17 H17B 110.3
H17A C17 H17B 108.6
N4 C18 C19 110.72(18)
N4 C18 H18A 109.5
C19 C18 H18A 109.5
N4 C18 H18B 109.5
C19 C18 H18B 109.5
H18A C18 H18B 108.1
C18 C19 C110 113.4(2)
C18 C19 H19A 108.9
C110 C19 H19A 108.9
C18 C19 H19B 108.9
C110 C19 H19B 108.9
H19A C19 H19B 107.7
N1 C110 C19 111.82(19)
N1 C110 H11C 109.3
C19 C110 H11C 109.3
N1 C110 H11D 109.3
C19 C110 H11D 109.3
H11C C110 H11D 107.9
C112 C111 H11E 109.5
C112 C111 H11F 109.5
H11E C111 H11F 109.5
C112 C111 H11G 109.5
H11E C111 H11G 109.5
H11F C111 H11G 109.5
C111 C112 C113 109.9(2)
C111 C112 Si1 112.87(17)
C113 C112 Si1 110.51(17)
C111 C112 H112 107.8
C113 C112 H112 107.8
Si1 C112 H112 107.8
C112 C113 H11H 109.5
C112 C113 H11I 109.5
H11H C113 H11I 109.5
C112 C113 H11J 109.5
H11H C113 H11J 109.5
H11I C113 H11J 109.5
C115 C114 H11K 109.5
C115 C114 H11L 109.5
H11K C114 H11L 109.5
C115 C114 H11M 109.5
H11K C114 H11M 109.5
H11L C114 H11M 109.5
C116 C115 C114 110.5(2)
C116 C115 Si1 114.62(18)
C114 C115 Si1 112.51(18)
C116 C115 H115 106.2
C114 C115 H115 106.2
Si1 C115 H115 106.2
C115 C116 H11N 109.5
C115 C116 H11O 109.5
H11N C116 H11O 109.5
C115 C116 H11P 109.5
H11N C116 H11P 109.5
H11O C116 H11P 109.5
C118 C117 H11Q 109.5
C118 C117 H11R 109.5
H11Q C117 H11R 109.5
C118 C117 H11S 109.5
H11Q C117 H11S 109.5
H11R C117 H11S 109.5
C119 C118 C117 111.1(2)
C119 C118 Si1 112.8(2)
C117 C118 Si1 112.83(19)
C119 C118 H118 106.5
C117 C118 H118 106.5
Si1 C118 H118 106.5
C118 C119 H11T 109.5
C118 C119 H11U 109.5
H11T C119 H11U 109.5
C118 C119 H11V 109.5
H11T C119 H11V 109.5
H11U C119 H11V 109.5

loop_
_geom_bond_atom_site_label_1
_geom_bond_atom_site_label_2
_geom_bond_distance
Co1 C1 1.871(2)
Co1 N3 1.9715(18)
Co1 N4 1.9727(18)
Co1 N1 1.9741(18)
Co1 N2 1.9816(18)
Co1 Cl1 2.3426(6)
Si1 C2 1.835(2)
Si1 C118 1.882(3)
Si1 C112 1.889(2)
Si1 C115 1.897(3)
O91 C92 1.362(4)
O91 H91 0.8400
C92 H92A 0.9800
C92 H92B 0.9800
C92 H92C 0.9800
O93 C95 1.37(2)
O93 H93 0.8400
C95 H95A 0.9800
C95 H95B 0.9800
C95 H95C 0.9800
O94 C96 1.44(3)
O94 H94 0.8400
C96 H96A 0.9800
C96 H96B 0.9800
C96 H96C 0.9800
N1 C110 1.481(3)
N1 C11 1.493(3)
N1 H1 1.0000
N2 C12 1.479(3)
N2 C13 1.484(3)
N2 H2 1.0000
N3 C15 1.484(3)
N3 C16 1.489(3)
N3 H3 1.0000
N4 C17 1.480(3)
N4 C18 1.489(3)
N4 H4 1.0000
C1 C2 1.207(3)
C11 C12 1.496(3)
C11 H11A 0.9900
C11 H11B 0.9900
C12 H12A 0.9900
C12 H12B 0.9900
C13 C14 1.517(3)
C13 H13A 0.9900
C13 H13B 0.9900
C14 C15 1.512(3)
C14 H14A 0.9900
C14 H14B 0.9900
C15 H15A 0.9900
C15 H15B 0.9900
C16 C17 1.512(3)
C16 H16A 0.9900
C16 H16B 0.9900
C17 H17A 0.9900
C17 H17B 0.9900
C18 C19 1.502(3)
C18 H18A 0.9900
C18 H18B 0.9900
C19 C110 1.518(3)
C19 H19A 0.9900
C19 H19B 0.9900
C110 H11C 0.9900
C110 H11D 0.9900
C111 C112 1.532(4)
C111 H11E 0.9800
C111 H11F 0.9800
C111 H11G 0.9800
C112 C113 1.541(4)
C112 H112 1.0000
C113 H11H 0.9800
C113 H11I 0.9800
C113 H11J 0.9800
C114 C115 1.532(3)
C114 H11K 0.9800
C114 H11L 0.9800
C114 H11M 0.9800
C115 C116 1.523(4)
C115 H115 1.0000
C116 H11N 0.9800
C116 H11O 0.9800
C116 H11P 0.9800
C117 C118 1.541(4)
C117 H11Q 0.9800
C117 H11R 0.9800
C117 H11S 0.9800
C118 C119 1.525(4)
C118 H118 1.0000
C119 H11T 0.9800
C119 H11U 0.9800
C119 H11V 0.9800

loop_
_geom_hbond_atom_site_label_D
_geom_hbond_atom_site_label_H
_geom_hbond_atom_site_label_A
_geom_hbond_distance_DH
_geom_hbond_distance_HA
_geom_hbond_distance_DA
_geom_hbond_angle_DHA
_geom_hbond_site_symmetry_A
O91 H91 Cl2 0.84 2.27 3.099(2) 170.9 .
O93 H93 Cl2 0.84 2.24 3.069(3) 168.5 .
O94 H94 Cl2 0.84 2.31 3.108(5) 158.2 .
N1 H1 Cl2 1.00 2.50 3.2857(19) 135.6 6_576
N2 H2 Cl1 1.00 2.57 3.4275(18) 143.9 5_676
N3 H3 O94 1.00 2.26 2.982(6) 128.4 .
N4 H4 O91 1.00 2.11 2.914(3) 135.7 6_566
C11 H11B Cl2 0.99 2.90 3.488(2) 118.6 6_576
C15 H15B Cl2 0.99 2.97 3.714(2) 133.2 .
C16 H16A O94 0.99 2.59 3.197(5) 119.5 .
C17 H17A Cl2 0.99 2.85 3.740(2) 149.6 6_566
C17 H17B Cl1 0.99 2.92 3.385(2) 109.9 .
C18 H18A Cl1 0.99 2.77 3.324(2) 116.1 .
C18 H18B Cl2 0.99 2.94 3.845(2) 152.9 6_566
C110 H11D Cl1 0.99 2.87 3.386(2) 113.6 .

loop_
_geom_torsion_atom_site_label_1
_geom_torsion_atom_site_label_2
_geom_torsion_atom_site_label_3
_geom_torsion_atom_site_label_4
_geom_torsion
C110 N1 C11 C12 173.21(18)
Co1 N1 C11 C12 42.0(2)
C13 N2 C12 C11 170.30(18)
Co1 N2 C12 C11 38.7(2)
N1 C11 C12 N2 -53.4(2)
C12 N2 C13 C14 179.27(18)
Co1 N2 C13 C14 -55.1(2)
N2 C13 C14 C15 65.6(3)
C16 N3 C15 C14 -175.79(18)
Co1 N3 C15 C14 58.3(2)
C13 C14 C15 N3 -67.0(3)
C15 N3 C16 C17 -170.24(18)
Co1 N3 C16 C17 -38.5(2)
C18 N4 C17 C16 -173.29(18)
Co1 N4 C17 C16 -42.4(2)
N3 C16 C17 N4 53.6(2)
C17 N4 C18 C19 -177.70(19)
Co1 N4 C18 C19 57.2(2)
N4 C18 C19 C110 -70.5(3)
C11 N1 C110 C19 -178.78(18)
Co1 N1 C110 C19 -53.8(2)
C18 C19 C110 N1 68.9(3)
C2 Si1 C112 C111 60.4(2)
C118 Si1 C112 C111 177.23(17)
C115 Si1 C112 C111 -59.0(2)
C2 Si1 C112 C113 -63.2(2)
C118 Si1 C112 C113 53.7(2)
C115 Si1 C112 C113 177.42(17)
C2 Si1 C115 C116 -26.3(2)
C118 Si1 C115 C116 -145.8(2)
C112 Si1 C115 C116 91.2(2)
C2 Si1 C115 C114 -153.60(18)
C118 Si1 C115 C114 86.8(2)
C112 Si1 C115 C114 -36.1(2)
C2 Si1 C118 C119 -62.1(2)
C112 Si1 C118 C119 -177.32(19)
C115 Si1 C118 C119 57.9(2)
C2 Si1 C118 C117 171.0(2)
C112 Si1 C118 C117 55.8(2)
C115 Si1 C118 C117 -69.1(2)
